data_4066089
loop_
_publ_author_name
'Graham, Peter M.'
'Buschhaus, Miriam S. A.'
'Baillie, Rhett A.'
'Semproni, Scott P.'
'Legzdins, Peter'

_publ_section_title
;
 Hydroperoxide-Initiated Intramolecular Insertions of NO into
 Metal&#x2212;Carbon Bonds&#x2020;
;
_journal_issue 21
_journal_name_full Organometallics
_journal_page_first 5068
_journal_paper_doi 10.1021/om1002842
_journal_volume 29
_journal_year 2010
_chemical_formula_moiety 'C20 H37 Mo N O2'
_chemical_formula_sum 'C20 H37 Mo N O2'
_chemical_formula_weight 419.45
_chemical_name_systematic
;
 ?
;
_space_group_IT_number 2
_symmetry_cell_setting triclinic
_symmetry_space_group_name_Hall '-P 1'
_symmetry_space_group_name_H-M 'P -1'
_atom_sites_solution_hydrogens geom
_atom_sites_solution_primary direct
_atom_sites_solution_secondary difmap
_audit_creation_method SHELXL-97
_cell_angle_alpha 103.417(4)
_cell_angle_beta 105.869(4)
_cell_angle_gamma 100.361(4)
_cell_formula_units_Z 2
_cell_length_a 8.6671(8)
_cell_length_b 10.2287(9)
_cell_length_c 13.5257(12)
_cell_measurement_temperature 173(2)
_cell_measurement_theta_max 25.2
_cell_measurement_theta_min 2.1
_cell_volume 1083.32(17)
_computing_structure_refinement 'SHELXL-97 (Sheldrick, 1997)'
_diffrn_ambient_temperature 173(2)
_diffrn_measured_fraction_theta_full 0.983
_diffrn_measured_fraction_theta_max 0.983
_diffrn_radiation_monochromator graphite
_diffrn_radiation_source 'fine-focus sealed tube'
_diffrn_radiation_type MoK\a
_diffrn_radiation_wavelength 0.71073
_diffrn_reflns_av_R_equivalents 0.0528
_diffrn_reflns_av_sigmaI/netI 0.0372
_diffrn_reflns_limit_h_max 10
_diffrn_reflns_limit_h_min -10
_diffrn_reflns_limit_k_max 12
_diffrn_reflns_limit_k_min -12
_diffrn_reflns_limit_l_max 16
_diffrn_reflns_limit_l_min -16
_diffrn_reflns_number 28878
_diffrn_reflns_theta_full 25.20
_diffrn_reflns_theta_max 25.20
_diffrn_reflns_theta_min 2.12
_exptl_absorpt_coefficient_mu 0.616
_exptl_absorpt_correction_T_max 0.9697
_exptl_absorpt_correction_T_min 0.8580
_exptl_absorpt_correction_type multi-scan
_exptl_crystal_colour yellow
_exptl_crystal_density_diffrn 1.286
_exptl_crystal_density_method 'not measured'
_exptl_crystal_description irregular
_exptl_crystal_F_000 444
_exptl_crystal_size_max 0.35
_exptl_crystal_size_mid 0.30
_exptl_crystal_size_min 0.05
_refine_diff_density_max 1.464
_refine_diff_density_min -0.605
_refine_diff_density_rms 0.093
_refine_ls_extinction_method none
_refine_ls_goodness_of_fit_ref 1.051
_refine_ls_hydrogen_treatment constr
_refine_ls_matrix_type full
_refine_ls_number_parameters 228
_refine_ls_number_reflns 3839
_refine_ls_number_restraints 0
_refine_ls_restrained_S_all 1.051
_refine_ls_R_factor_all 0.0515
_refine_ls_R_factor_gt 0.0404
_refine_ls_shift/su_max 0.004
_refine_ls_shift/su_mean 0.000
_refine_ls_structure_factor_coef Fsqd
_refine_ls_weighting_details 'calc w=1/[\s^2^(Fo^2^)+(0.0577P)^2^+1.6456P] where P=(Fo^2^+2Fc^2^)/3'
_refine_ls_weighting_scheme calc
_refine_ls_wR_factor_gt 0.1029
_refine_ls_wR_factor_ref 0.1098
_reflns_number_gt 3294
_reflns_number_total 3839
_reflns_threshold_expression >2sigma(I)
_cod_data_source_file om1002842_si_001.cif
_cod_data_source_block p-1
_cod_depositor_comments
;
The following automatic conversions were performed:

'_exptl_absorpt_correction_type' value 'Multi-scan' changed to
'multi-scan' according to
/home/saulius/struct/CIF-dictionaries/cif_core.dic dictionary named
'cif_core.dic' version 2.4.1 from 2010-06-29.

Automatic conversion script
Id: cif_fix_values 1715 2011-07-08 13:25:40Z adriana 
;
_cod_original_sg_symbol_H-M P-1
_cod_database_code 4066089

loop_
_symmetry_equiv_pos_as_xyz
'x, y, z'
'-x, -y, -z'

loop_
_atom_site_label
_atom_site_type_symbol
_atom_site_fract_x
_atom_site_fract_y
_atom_site_fract_z
_atom_site_U_iso_or_equiv
_atom_site_adp_type
_atom_site_occupancy
_atom_site_symmetry_multiplicity
_atom_site_calc_flag
_atom_site_refinement_flags
C1 C 0.9349(5) 0.7438(4) 0.8073(3) 0.0380(10) Uani 1 1 d .
H1A H 0.9892 0.6795 0.7713 0.046 Uiso 1 1 calc R
H1B H 0.9840 0.7615 0.8859 0.046 Uiso 1 1 calc R
C2 C 0.9711(5) 0.8814(4) 0.7807(3) 0.0374(9) Uani 1 1 d .
C3 C 1.1579(6) 0.9475(5) 0.8342(5) 0.0603(14) Uani 1 1 d .
H3A H 1.1868 1.0369 0.8200 0.090 Uiso 1 1 calc R
H3B H 1.2189 0.8854 0.8048 0.090 Uiso 1 1 calc R
H3C H 1.1876 0.9627 0.9120 0.090 Uiso 1 1 calc R
C4 C 0.8798(6) 0.9795(5) 0.8279(4) 0.0532(12) Uani 1 1 d .
H4A H 0.7597 0.9384 0.7950 0.080 Uiso 1 1 calc R
H4B H 0.9090 1.0686 0.8133 0.080 Uiso 1 1 calc R
H4C H 0.9117 0.9950 0.9058 0.080 Uiso 1 1 calc R
C5 C 0.9227(7) 0.8578(5) 0.6597(4) 0.0554(13) Uani 1 1 d .
H5A H 0.8031 0.8147 0.6262 0.083 Uiso 1 1 calc R
H5B H 0.9838 0.7963 0.6298 0.083 Uiso 1 1 calc R
H5C H 0.9500 0.9473 0.6454 0.083 Uiso 1 1 calc R
C6 C 0.5829(5) 0.3221(4) 0.5901(3) 0.0326(9) Uani 1 1 d .
H6A H 0.5126 0.2377 0.5950 0.039 Uiso 1 1 calc R
H6B H 0.5077 0.3656 0.5470 0.039 Uiso 1 1 calc R
C7 C 0.6949(5) 0.2743(4) 0.5261(3) 0.0320(9) Uani 1 1 d .
C8 C 0.5797(6) 0.1969(5) 0.4112(3) 0.0459(11) Uani 1 1 d .
H8A H 0.6448 0.1614 0.3673 0.069 Uiso 1 1 calc R
H8B H 0.5240 0.2607 0.3806 0.069 Uiso 1 1 calc R
H8C H 0.4963 0.1189 0.4121 0.069 Uiso 1 1 calc R
C9 C 0.8218(6) 0.3959(4) 0.5226(4) 0.0430(11) Uani 1 1 d .
H9A H 0.9041 0.4406 0.5945 0.065 Uiso 1 1 calc R
H9B H 0.7651 0.4637 0.4992 0.065 Uiso 1 1 calc R
H9C H 0.8777 0.3617 0.4718 0.065 Uiso 1 1 calc R
C10 C 0.7841(5) 0.1748(5) 0.5713(4) 0.0449(11) Uani 1 1 d .
H10A H 0.8561 0.2226 0.6458 0.067 Uiso 1 1 calc R
H10B H 0.8515 0.1438 0.5276 0.067 Uiso 1 1 calc R
H10C H 0.7020 0.0940 0.5696 0.067 Uiso 1 1 calc R
C11 C 0.4819(6) 0.5191(5) 0.8283(4) 0.0440(11) Uani 1 1 d .
C12 C 0.6288(5) 0.5300(5) 0.9141(3) 0.0395(10) Uani 1 1 d .
C13 C 0.6547(5) 0.3970(4) 0.9042(3) 0.0354(9) Uani 1 1 d .
C14 C 0.5354(5) 0.3061(4) 0.8108(3) 0.0364(9) Uani 1 1 d .
C15 C 0.4244(5) 0.3797(5) 0.7652(3) 0.0410(10) Uani 1 1 d .
C16 C 0.4092(8) 0.6376(7) 0.8123(6) 0.080(2) Uani 1 1 d .
H16A H 0.4798 0.6987 0.7869 0.120 Uiso 1 1 calc R
H16B H 0.4025 0.6905 0.8808 0.120 Uiso 1 1 calc R
H16C H 0.2976 0.6014 0.7589 0.120 Uiso 1 1 calc R
C17 C 0.7266(7) 0.6600(5) 1.0044(4) 0.0648(16) Uani 1 1 d .
H17A H 0.6617 0.6826 1.0520 0.097 Uiso 1 1 calc R
H17B H 0.7511 0.7371 0.9748 0.097 Uiso 1 1 calc R
H17C H 0.8309 0.6453 1.0453 0.097 Uiso 1 1 calc R
C18 C 0.7905(6) 0.3551(6) 0.9762(4) 0.0537(13) Uani 1 1 d .
H18A H 0.7411 0.2827 1.0031 0.080 Uiso 1 1 calc R
H18B H 0.8597 0.4363 1.0371 0.080 Uiso 1 1 calc R
H18C H 0.8592 0.3190 0.9354 0.080 Uiso 1 1 calc R
C19 C 0.5147(7) 0.1518(5) 0.7720(5) 0.0577(13) Uani 1 1 d .
H19A H 0.6115 0.1344 0.7524 0.087 Uiso 1 1 calc R
H19B H 0.4142 0.1097 0.7089 0.087 Uiso 1 1 calc R
H19C H 0.5049 0.1108 0.8294 0.087 Uiso 1 1 calc R
C20 C 0.2649(5) 0.3190(7) 0.6707(4) 0.0679(17) Uani 1 1 d .
H20A H 0.1699 0.3167 0.6968 0.102 Uiso 1 1 calc R
H20B H 0.2617 0.2242 0.6321 0.102 Uiso 1 1 calc R
H20C H 0.2599 0.3767 0.6219 0.102 Uiso 1 1 calc R
N1 N 0.7565(4) 0.6766(3) 0.7736(3) 0.0352(8) Uani 1 1 d .
O1 O 0.6989(3) 0.5928(3) 0.6648(2) 0.0361(6) Uani 1 1 d .
O2 O 0.8828(3) 0.4267(3) 0.7893(2) 0.0353(6) Uani 1 1 d .
Mo1 Mo 0.69809(4) 0.46788(3) 0.75400(3) 0.02785(13) Uani 1 1 d .

loop_
_atom_site_aniso_label
_atom_site_aniso_U_11
_atom_site_aniso_U_22
_atom_site_aniso_U_33
_atom_site_aniso_U_23
_atom_site_aniso_U_13
_atom_site_aniso_U_12
C1 0.040(2) 0.036(2) 0.043(2) 0.0132(19) 0.0202(19) 0.0112(19)
C2 0.045(2) 0.029(2) 0.044(2) 0.0112(19) 0.023(2) 0.0123(18)
C3 0.050(3) 0.042(3) 0.092(4) 0.020(3) 0.031(3) 0.008(2)
C4 0.062(3) 0.039(3) 0.063(3) 0.011(2) 0.028(3) 0.018(2)
C5 0.075(3) 0.050(3) 0.057(3) 0.025(2) 0.037(3) 0.019(3)
C6 0.0274(19) 0.035(2) 0.033(2) 0.0076(17) 0.0112(16) 0.0039(17)
C7 0.032(2) 0.031(2) 0.034(2) 0.0071(17) 0.0172(17) 0.0056(17)
C8 0.053(3) 0.044(3) 0.040(2) 0.005(2) 0.019(2) 0.010(2)
C9 0.050(3) 0.035(2) 0.050(3) 0.008(2) 0.033(2) 0.004(2)
C10 0.043(2) 0.043(3) 0.053(3) 0.017(2) 0.019(2) 0.013(2)
C11 0.052(3) 0.055(3) 0.060(3) 0.033(2) 0.048(2) 0.032(2)
C12 0.044(2) 0.046(3) 0.033(2) 0.0078(19) 0.0287(19) 0.004(2)
C13 0.032(2) 0.048(3) 0.034(2) 0.0187(19) 0.0190(18) 0.0074(19)
C14 0.031(2) 0.039(2) 0.047(2) 0.021(2) 0.0209(19) 0.0061(18)
C15 0.026(2) 0.065(3) 0.039(2) 0.020(2) 0.0211(18) 0.009(2)
C16 0.105(5) 0.092(4) 0.115(5) 0.067(4) 0.085(4) 0.073(4)
C17 0.085(4) 0.055(3) 0.054(3) -0.001(3) 0.047(3) 0.001(3)
C18 0.045(3) 0.081(4) 0.049(3) 0.037(3) 0.020(2) 0.019(3)
C19 0.064(3) 0.040(3) 0.076(4) 0.016(3) 0.040(3) 0.005(2)
C20 0.028(2) 0.120(5) 0.057(3) 0.030(3) 0.016(2) 0.014(3)
N1 0.0385(19) 0.0329(18) 0.0358(19) 0.0095(15) 0.0160(15) 0.0083(15)
O1 0.0460(16) 0.0326(15) 0.0325(15) 0.0091(12) 0.0159(13) 0.0133(13)
O2 0.0299(14) 0.0398(16) 0.0374(15) 0.0123(13) 0.0126(12) 0.0090(12)
Mo1 0.0288(2) 0.0299(2) 0.0290(2) 0.00957(14) 0.01568(14) 0.00716(14)

loop_
_atom_type_symbol
_atom_type_description
_atom_type_scat_dispersion_real
_atom_type_scat_dispersion_imag
_atom_type_scat_source
C C 0.0033 0.0016 'International Tables Vol C Tables 4.2.6.8 and 6.1.1.4'
H H 0.0000 0.0000 'International Tables Vol C Tables 4.2.6.8 and 6.1.1.4'
N N 0.0061 0.0033 'International Tables Vol C Tables 4.2.6.8 and 6.1.1.4'
O O 0.0106 0.0060 'International Tables Vol C Tables 4.2.6.8 and 6.1.1.4'
Mo Mo -1.6832 0.6857 'International Tables Vol C Tables 4.2.6.8 and 6.1.1.4'

loop_
_geom_angle_atom_site_label_1
_geom_angle_atom_site_label_2
_geom_angle_atom_site_label_3
_geom_angle
N1 C1 C2 113.0(3)
C4 C2 C5 109.7(4)
C4 C2 C3 108.3(4)
C5 C2 C3 110.1(4)
C4 C2 C1 110.7(4)
C5 C2 C1 111.4(4)
C3 C2 C1 106.6(4)
C7 C6 Mo1 119.2(3)
C10 C7 C9 109.6(3)
C10 C7 C8 108.8(4)
C9 C7 C8 108.4(3)
C10 C7 C6 111.3(3)
C9 C7 C6 112.5(3)
C8 C7 C6 106.1(3)
C15 C11 C12 106.9(4)
C15 C11 C16 128.1(5)
C12 C11 C16 124.9(5)
C15 C11 Mo1 73.5(2)
C12 C11 Mo1 70.5(2)
C16 C11 Mo1 120.9(3)
C13 C12 C11 108.3(4)
C13 C12 C17 126.4(4)
C11 C12 C17 125.1(4)
C13 C12 Mo1 74.1(2)
C11 C12 Mo1 74.8(2)
C17 C12 Mo1 121.7(3)
C14 C13 C12 108.0(4)
C14 C13 C18 123.9(4)
C12 C13 C18 128.1(4)
C14 C13 Mo1 72.0(2)
C12 C13 Mo1 71.9(2)
C18 C13 Mo1 119.5(3)
C13 C14 C15 108.7(4)
C13 C14 C19 125.4(4)
C15 C14 C19 125.5(4)
C13 C14 Mo1 74.3(2)
C15 C14 Mo1 75.2(2)
C19 C14 Mo1 122.5(3)
C11 C15 C14 107.9(4)
C11 C15 C20 125.0(5)
C14 C15 C20 127.0(5)
C11 C15 Mo1 73.2(2)
C14 C15 Mo1 70.5(2)
C20 C15 Mo1 125.4(3)
O1 N1 C1 110.3(3)
O1 N1 Mo1 65.90(17)
C1 N1 Mo1 115.1(3)
N1 O1 Mo1 72.58(17)
O2 Mo1 O1 111.30(12)
O2 Mo1 N1 105.58(13)
O1 Mo1 N1 41.52(12)
O2 Mo1 C6 99.62(14)
O1 Mo1 C6 77.81(13)
N1 Mo1 C6 119.14(14)
O2 Mo1 C14 100.22(14)
O1 Mo1 C14 146.79(13)
N1 Mo1 C14 138.51(14)
C6 Mo1 C14 87.09(15)
O2 Mo1 C12 106.54(15)
O1 Mo1 C12 120.17(14)
N1 Mo1 C12 84.91(14)
C6 Mo1 C12 137.94(14)
C14 Mo1 C12 56.56(15)
O2 Mo1 C13 85.89(13)
O1 Mo1 C13 154.12(13)
N1 Mo1 C13 116.69(14)
C6 Mo1 C13 119.61(15)
C14 Mo1 C13 33.69(14)
C12 Mo1 C13 34.01(15)
O2 Mo1 C11 140.38(14)
O1 Mo1 C11 100.88(13)
N1 Mo1 C11 83.36(14)
C6 Mo1 C11 109.51(16)
C14 Mo1 C11 56.54(14)
C12 Mo1 C11 34.66(15)
C13 Mo1 C11 56.66(14)
O2 Mo1 C15 134.52(14)
O1 Mo1 C15 113.34(14)
N1 Mo1 C15 113.24(15)
C6 Mo1 C15 81.76(14)
C14 Mo1 C15 34.31(14)
C12 Mo1 C15 56.41(15)
C13 Mo1 C15 56.21(14)
C11 Mo1 C15 33.36(16)

loop_
_geom_bond_atom_site_label_1
_geom_bond_atom_site_label_2
_geom_bond_distance
C1 N1 1.469(5)
C1 C2 1.532(6)
C2 C4 1.518(6)
C2 C5 1.521(6)
C2 C3 1.530(6)
C6 C7 1.537(5)
C6 Mo1 2.204(4)
C7 C10 1.523(6)
C7 C9 1.525(5)
C7 C8 1.528(6)
C11 C15 1.399(7)
C11 C12 1.435(6)
C11 C16 1.495(6)
C11 Mo1 2.436(4)
C12 C13 1.400(6)
C12 C17 1.501(7)
C12 Mo1 2.379(4)
C13 C14 1.387(6)
C13 C18 1.506(6)
C13 Mo1 2.407(4)
C14 C15 1.423(6)
C14 C19 1.503(6)
C14 Mo1 2.379(4)
C15 C20 1.512(6)
C15 Mo1 2.440(4)
N1 O1 1.417(4)
N1 Mo1 2.039(3)
O1 Mo1 1.951(3)
O2 Mo1 1.699(3)

loop_
_geom_torsion_atom_site_label_1
_geom_torsion_atom_site_label_2
_geom_torsion_atom_site_label_3
_geom_torsion_atom_site_label_4
_geom_torsion
N1 C1 C2 C4 54.7(5)
N1 C1 C2 C5 -67.6(5)
N1 C1 C2 C3 172.3(4)
Mo1 C6 C7 C10 71.7(4)
Mo1 C6 C7 C9 -51.7(4)
Mo1 C6 C7 C8 -170.1(3)
C15 C11 C12 C13 -2.2(4)
C16 C11 C12 C13 178.2(4)
Mo1 C11 C12 C13 -67.1(3)
C15 C11 C12 C17 -176.7(4)
C16 C11 C12 C17 3.7(6)
Mo1 C11 C12 C17 118.4(4)
C15 C11 C12 Mo1 64.9(3)
C16 C11 C12 Mo1 -114.7(4)
C11 C12 C13 C14 4.2(4)
C17 C12 C13 C14 178.6(4)
Mo1 C12 C13 C14 -63.5(3)
C11 C12 C13 C18 -178.7(4)
C17 C12 C13 C18 -4.3(7)
Mo1 C12 C13 C18 113.7(4)
C11 C12 C13 Mo1 67.6(3)
C17 C12 C13 Mo1 -118.0(4)
C12 C13 C14 C15 -4.6(4)
C18 C13 C14 C15 178.1(4)
Mo1 C13 C14 C15 -67.9(3)
C12 C13 C14 C19 -177.6(4)
C18 C13 C14 C19 5.1(6)
Mo1 C13 C14 C19 119.0(4)
C12 C13 C14 Mo1 63.4(3)
C18 C13 C14 Mo1 -114.0(4)
C12 C11 C15 C14 -0.6(4)
C16 C11 C15 C14 179.0(4)
Mo1 C11 C15 C14 62.4(3)
C12 C11 C15 C20 175.2(4)
C16 C11 C15 C20 -5.2(7)
Mo1 C11 C15 C20 -121.8(4)
C12 C11 C15 Mo1 -63.0(3)
C16 C11 C15 Mo1 116.7(4)
C13 C14 C15 C11 3.2(4)
C19 C14 C15 C11 176.2(4)
Mo1 C14 C15 C11 -64.1(3)
C13 C14 C15 C20 -172.5(4)
C19 C14 C15 C20 0.6(7)
Mo1 C14 C15 C20 120.2(4)
C13 C14 C15 Mo1 67.3(3)
C19 C14 C15 Mo1 -119.7(4)
C2 C1 N1 O1 86.2(4)
C2 C1 N1 Mo1 158.3(3)
C1 N1 O1 Mo1 109.3(3)
N1 O1 Mo1 O2 -89.7(2)
N1 O1 Mo1 C6 174.6(2)
N1 O1 Mo1 C14 109.8(3)
N1 O1 Mo1 C12 35.8(2)
N1 O1 Mo1 C13 39.1(4)
N1 O1 Mo1 C11 66.8(2)
N1 O1 Mo1 C15 99.3(2)
O1 N1 Mo1 O2 104.70(19)
C1 N1 Mo1 O2 2.6(3)
C1 N1 Mo1 O1 -102.1(3)
O1 N1 Mo1 C6 -6.0(2)
C1 N1 Mo1 C6 -108.2(3)
O1 N1 Mo1 C14 -128.9(2)
C1 N1 Mo1 C14 129.0(3)
O1 N1 Mo1 C12 -149.5(2)
C1 N1 Mo1 C12 108.3(3)
O1 N1 Mo1 C13 -162.04(18)
C1 N1 Mo1 C13 95.8(3)
O1 N1 Mo1 C11 -114.7(2)
C1 N1 Mo1 C11 143.2(3)
O1 N1 Mo1 C15 -99.5(2)
C1 N1 Mo1 C15 158.3(3)
C7 C6 Mo1 O2 -27.4(3)
C7 C6 Mo1 O1 82.5(3)
C7 C6 Mo1 N1 86.6(3)
C7 C6 Mo1 C14 -127.3(3)
C7 C6 Mo1 C12 -155.7(3)
C7 C6 Mo1 C13 -118.2(3)
C7 C6 Mo1 C11 179.8(3)
C7 C6 Mo1 C15 -161.4(3)
C13 C14 Mo1 O2 66.3(3)
C15 C14 Mo1 O2 -178.9(2)
C19 C14 Mo1 O2 -55.9(4)
C13 C14 Mo1 O1 -132.1(3)
C15 C14 Mo1 O1 -17.3(4)
C19 C14 Mo1 O1 105.7(4)
C13 C14 Mo1 N1 -61.7(3)
C15 C14 Mo1 N1 53.1(3)
C19 C14 Mo1 N1 176.1(3)
C13 C14 Mo1 C6 165.6(3)
C15 C14 Mo1 C6 -79.6(3)
C19 C14 Mo1 C6 43.3(4)
C13 C14 Mo1 C12 -36.8(2)
C15 C14 Mo1 C12 78.0(3)
C19 C14 Mo1 C12 -159.1(4)
C15 C14 Mo1 C13 114.8(4)
C19 C14 Mo1 C13 -122.2(5)
C13 C14 Mo1 C11 -78.7(3)
C15 C14 Mo1 C11 36.1(3)
C19 C14 Mo1 C11 159.1(4)
C13 C14 Mo1 C15 -114.8(4)
C19 C14 Mo1 C15 123.0(5)
C13 C12 Mo1 O2 -55.0(3)
C11 C12 Mo1 O2 -169.5(2)
C17 C12 Mo1 O2 68.3(4)
C13 C12 Mo1 O1 177.4(2)
C11 C12 Mo1 O1 62.8(3)
C17 C12 Mo1 O1 -59.4(4)
C13 C12 Mo1 N1 -159.8(3)
C11 C12 Mo1 N1 85.7(3)
C17 C12 Mo1 N1 -36.5(4)
C13 C12 Mo1 C6 71.1(3)
C11 C12 Mo1 C6 -43.4(4)
C17 C12 Mo1 C6 -165.6(4)
C13 C12 Mo1 C14 36.5(2)
C11 C12 Mo1 C14 -78.1(3)
C17 C12 Mo1 C14 159.7(5)
C11 C12 Mo1 C13 -114.6(4)
C17 C12 Mo1 C13 123.3(5)
C13 C12 Mo1 C11 114.6(4)
C17 C12 Mo1 C11 -122.2(5)
C13 C12 Mo1 C15 77.9(3)
C11 C12 Mo1 C15 -36.6(2)
C17 C12 Mo1 C15 -158.8(5)
C14 C13 Mo1 O2 -115.4(3)
C12 C13 Mo1 O2 128.1(3)
C18 C13 Mo1 O2 4.0(4)
C14 C13 Mo1 O1 111.3(3)
C12 C13 Mo1 O1 -5.2(4)
C18 C13 Mo1 O1 -129.3(4)
C14 C13 Mo1 N1 139.2(2)
C12 C13 Mo1 N1 22.7(3)
C18 C13 Mo1 N1 -101.4(4)
C14 C13 Mo1 C6 -16.6(3)
C12 C13 Mo1 C6 -133.2(3)
C18 C13 Mo1 C6 102.7(4)
C12 C13 Mo1 C14 -116.6(4)
C18 C13 Mo1 C14 119.4(5)
C14 C13 Mo1 C12 116.6(4)
C18 C13 Mo1 C12 -124.1(5)
C14 C13 Mo1 C11 78.3(3)
C12 C13 Mo1 C11 -38.3(3)
C18 C13 Mo1 C11 -162.3(4)
C14 C13 Mo1 C15 38.0(2)
C12 C13 Mo1 C15 -78.5(3)
C18 C13 Mo1 C15 157.4(4)
C15 C11 Mo1 O2 -99.5(3)
C12 C11 Mo1 O2 15.8(4)
C16 C11 Mo1 O2 135.6(4)
C15 C11 Mo1 O1 116.2(3)
C12 C11 Mo1 O1 -128.5(2)
C16 C11 Mo1 O1 -8.7(5)
C15 C11 Mo1 N1 154.0(3)
C12 C11 Mo1 N1 -90.6(3)
C16 C11 Mo1 N1 29.1(5)
C15 C11 Mo1 C6 35.4(3)
C12 C11 Mo1 C6 150.7(2)
C16 C11 Mo1 C6 -89.5(5)
C15 C11 Mo1 C14 -37.2(2)
C12 C11 Mo1 C14 78.1(3)
C16 C11 Mo1 C14 -162.1(5)
C15 C11 Mo1 C12 -115.3(4)
C16 C11 Mo1 C12 119.7(6)
C15 C11 Mo1 C13 -77.8(3)
C12 C11 Mo1 C13 37.5(2)
C16 C11 Mo1 C13 157.3(5)
C12 C11 Mo1 C15 115.3(4)
C16 C11 Mo1 C15 -124.9(6)
C11 C15 Mo1 O2 118.1(3)
C14 C15 Mo1 O2 1.5(3)
C20 C15 Mo1 O2 -120.6(4)
C11 C15 Mo1 O1 -73.6(3)
C14 C15 Mo1 O1 169.8(2)
C20 C15 Mo1 O1 47.7(5)
C11 C15 Mo1 N1 -28.2(3)
C14 C15 Mo1 N1 -144.8(2)
C20 C15 Mo1 N1 93.1(5)
C11 C15 Mo1 C6 -146.5(3)
C14 C15 Mo1 C6 97.0(3)
C20 C15 Mo1 C6 -25.2(5)
C11 C15 Mo1 C14 116.6(4)
C20 C15 Mo1 C14 -122.2(6)
C11 C15 Mo1 C12 38.1(3)
C14 C15 Mo1 C12 -78.4(3)
C20 C15 Mo1 C12 159.4(5)
C11 C15 Mo1 C13 79.3(3)
C14 C15 Mo1 C13 -37.3(2)
C20 C15 Mo1 C13 -159.4(5)
C14 C15 Mo1 C11 -116.6(4)
C20 C15 Mo1 C11 121.3(6)
